data_4346862
loop_
_publ_author_name
'\/Oien-\/Odegaard, Sigurd'
'Bouchevreau, Boris'
'Hylland, Knut'
'Wu, Lianpao'
'Blom, Richard'
'Grande, Carlos'
'Olsbye, Unni'
'Tilset, Mats'
'Lillerud, Karl P.'

_publ_section_title
;
 UiO-67-type Metal-Organic Frameworks with Enhanced Water Stability and
 Methane Adsorption Capacity.
;
_journal_issue 5
_journal_name_full 'Inorganic chemistry'
_journal_page_first 1986
_journal_page_last 1991
_journal_paper_doi 10.1021/acs.inorgchem.5b02257
_journal_volume 55
_journal_year 2016
_chemical_formula_moiety 'C14 H10 O4'
_chemical_formula_sum 'C14 H10 O4'
_chemical_formula_weight 242.22
_chemical_name_common 'Biphenyl dicarboxylic acid'
_chemical_name_systematic 'Biphenyl-4,4'-dicarboxylic acid'
_space_group_crystal_system monoclinic
_space_group_IT_number 15
_space_group_name_Hall '-C 2yc'
_space_group_name_H-M_alt 'C 1 2/c 1'
_atom_sites_solution_hydrogens mixed
_atom_sites_solution_primary direct
_audit_creation_date 2015-09-03
_audit_creation_method
;
Olex2 1.2
(compiled 2015.01.26 svn.r3150 for OlexSys, GUI svn.r4998)
;
_cell_angle_alpha 90
_cell_angle_beta 104.991(7)
_cell_angle_gamma 90
_cell_formula_units_Z 4
_cell_length_a 15.3346(19)
_cell_length_b 3.6746(5)
_cell_length_c 19.146(2)
_cell_measurement_reflns_used 2754
_cell_measurement_temperature 100(2)
_cell_measurement_theta_max 27.81
_cell_measurement_theta_min 3.22
_cell_volume 1042.1(2)
_computing_cell_refinement 'SAINT v8.34A (Bruker AXS, 2014)'
_computing_data_collection 'APEX2 v2014.11-0 (Bruker AXS, 2014)'
_computing_data_reduction 'SAINT v8.34A (Bruker AXS, 2014)'
_computing_molecular_graphics 'Diamond v4.0.1 (Brandenburg, 2012)'
_computing_publication_material 'Olex2 (Dolomanov et al., 2009)'
_computing_structure_refinement 'XL Ver. 2014/7. (Sheldrick, 2015)'
_computing_structure_solution 'XS Ver. 2013/1. (Sheldrick, 2013)'
_diffrn_ambient_temperature 100.0
_diffrn_detector 'CCD area detector'
_diffrn_detector_area_resol_mean 13.6986
_diffrn_detector_type 'Marmosaic 225'
_diffrn_measured_fraction_theta_full 0.952
_diffrn_measured_fraction_theta_max 0.945
_diffrn_measurement_device '\k-geometry diffractometer'
_diffrn_measurement_device_type 'MD2 microdiffractometer with MK3 mini-kappa'
_diffrn_measurement_method '\f scans'
_diffrn_radiation_collimation 'Rh-coated Si focusing mirrors'
_diffrn_radiation_monochromator 'Silicon 111'
_diffrn_radiation_probe x-ray
_diffrn_radiation_type synchrotron
_diffrn_radiation_wavelength 0.7600
_diffrn_reflns_av_unetI/netI 0.0366
_diffrn_reflns_Laue_measured_fraction_full 0.952
_diffrn_reflns_Laue_measured_fraction_max 0.945
_diffrn_reflns_limit_h_max 18
_diffrn_reflns_limit_h_min -18
_diffrn_reflns_limit_k_max 4
_diffrn_reflns_limit_k_min 0
_diffrn_reflns_limit_l_max 23
_diffrn_reflns_limit_l_min 0
_diffrn_reflns_number 1003
_diffrn_reflns_point_group_measured_fraction_full 0.952
_diffrn_reflns_point_group_measured_fraction_max 0.945
_diffrn_reflns_theta_full 26.744
_diffrn_reflns_theta_max 27.928
_diffrn_reflns_theta_min 2.324
_diffrn_source synchrotron
_diffrn_source_type 'Wiggler, Station I911-3, MAX II, MAXLAB'
_diffrn_standards_number 0
_exptl_absorpt_coefficient_mu 0.129
_exptl_absorpt_correction_type multi-scan
_exptl_absorpt_process_details
;
 TWINABS-2012/1 (Bruker,2012) was used for absorption correction.
 
For component 1:
 wR2(int) was 0.0774 before and 0.0572 after correction.
 The Ratio of minimum to maximum transmission not present.
 The \l/2 correction factor is Not present
 
For component 2:
 wR2(int) was 0.0659 before and 0.0480 after correction.
 The Ratio of minimum to maximum transmission is 0.76.
 The \l/2 correction factor is Not present

Final HKLF 4 output contains 6272 reflections, Rint = 0.0569
 (3966 with I > 3sig(I), Rint = 0.0535)
;
_exptl_crystal_colour colorless
_exptl_crystal_density_diffrn 1.544
_exptl_crystal_description block
_exptl_crystal_F_000 504
_exptl_crystal_size_max 0.06
_exptl_crystal_size_mid 0.06
_exptl_crystal_size_min 0.01
_refine_diff_density_max 0.249
_refine_diff_density_min -0.198
_refine_diff_density_rms 0.059
_refine_ls_extinction_method none
_refine_ls_goodness_of_fit_ref 1.084
_refine_ls_hydrogen_treatment mixed
_refine_ls_matrix_type full
_refine_ls_number_parameters 91
_refine_ls_number_reflns 1003
_refine_ls_number_restraints 0
_refine_ls_restrained_S_all 1.084
_refine_ls_R_factor_all 0.0446
_refine_ls_R_factor_gt 0.0409
_refine_ls_shift/su_max 0.000
_refine_ls_shift/su_mean 0.000
_refine_ls_structure_factor_coef Fsqd
_refine_ls_weighting_details 'w=1/[\s^2^(Fo^2^)+(0.0790P)^2^+0.5480P] where P=(Fo^2^+2Fc^2^)/3'
_refine_ls_weighting_scheme calc
_refine_ls_wR_factor_gt 0.1213
_refine_ls_wR_factor_ref 0.1238
_reflns_Friedel_coverage 0.000
_reflns_number_gt 916
_reflns_number_total 1003
_reflns_threshold_expression 'I > 2\s(I)'
_cod_data_source_file ic5b02257_si_001.cif
_cod_data_source_block soe-bplinker-twin5
_cod_database_code 4346862
_shelx_space_group_comment
;
The symmetry employed for this shelxl refinement is uniquely defined
by the following loop, which should always be used as a source of
symmetry information in preference to the above space-group names.
They are only intended as comments.
;
_olex2_refinement_description
;
1. Twinned data refinement
 Scales: 0.417(3) 0.583(3)
2. Fixed Uiso
 At 1.2 times of:
  All C(H) groups
3. Others
 Fixed Sof: H002(0.5) H001(0.5)
4.a Aromatic/amide H refined with riding coordinates:
 C003(H003), C005(H005), C006(H006), C007(H007)
;
_shelx_shelxl_version_number 2014/7
_olex2_submission_special_instructions 'No special instructions were received'

loop_
_space_group_symop_operation_xyz
'x, y, z'
'-x, y, -z+1/2'
'x+1/2, y+1/2, z'
'-x+1/2, y+1/2, -z+1/2'
'-x, -y, -z'
'x, -y, z-1/2'
'-x+1/2, -y+1/2, -z'
'x+1/2, -y+1/2, z-1/2'

loop_
_atom_site_label
_atom_site_type_symbol
_atom_site_fract_x
_atom_site_fract_y
_atom_site_fract_z
_atom_site_U_iso_or_equiv
_atom_site_adp_type
_atom_site_occupancy
_atom_site_site_symmetry_order
_atom_site_calc_flag
_atom_site_refinement_flags_posn
_atom_site_refinement_flags_occupancy
O001 O 0.24020(8) 0.4449(4) 0.41794(7) 0.0221(4) Uani 1 1 d . .
O002 O 0.36030(9) 0.1903(4) 0.49395(7) 0.0225(4) Uani 1 1 d . .
C003 C 0.33564(11) 0.5383(5) 0.31322(9) 0.0147(4) Uani 1 1 d . .
H003 H 0.2744 0.6152 0.3019 0.018 Uiso 1 1 calc R .
C004 C 0.37644(11) 0.4014(4) 0.38182(9) 0.0138(4) Uani 1 1 d . .
C005 C 0.46711(12) 0.3051(5) 0.39951(9) 0.0156(4) Uani 1 1 d . .
H005 H 0.4955 0.2184 0.4466 0.019 Uiso 1 1 calc R .
C006 C 0.51621(11) 0.3360(5) 0.34804(9) 0.0157(4) Uani 1 1 d . .
H006 H 0.5785 0.2739 0.3605 0.019 Uiso 1 1 calc R .
C007 C 0.38404(11) 0.5628(5) 0.26142(10) 0.0156(4) Uani 1 1 d . .
H007 H 0.3556 0.6513 0.2144 0.019 Uiso 1 1 calc R .
C008 C 0.32092(11) 0.3469(5) 0.43382(9) 0.0152(4) Uani 1 1 d . .
C009 C 0.47488(12) 0.4573(5) 0.27832(9) 0.0154(4) Uani 1 1 d . .
H002 H 0.319(3) 0.143(11) 0.518(2) 0.016(10) Uiso 0.5 1 d . P
H001 H 0.202(6) 0.37(2) 0.449(4) 0.09(3) Uiso 0.5 1 d . P

loop_
_atom_site_aniso_label
_atom_site_aniso_U_11
_atom_site_aniso_U_22
_atom_site_aniso_U_33
_atom_site_aniso_U_23
_atom_site_aniso_U_13
_atom_site_aniso_U_12
O001 0.0119(7) 0.0354(8) 0.0212(7) 0.0044(5) 0.0082(6) 0.0039(5)
O002 0.0179(7) 0.0341(8) 0.0176(7) 0.0061(6) 0.0080(6) 0.0028(6)
C003 0.0092(8) 0.0173(8) 0.0186(9) -0.0016(6) 0.0056(7) 0.0002(6)
C004 0.0120(8) 0.0142(7) 0.0163(9) -0.0020(6) 0.0059(7) -0.0015(6)
C005 0.0132(8) 0.0192(9) 0.0150(9) 0.0007(7) 0.0047(7) -0.0003(7)
C006 0.0095(8) 0.0199(9) 0.0185(9) 0.0000(7) 0.0053(7) 0.0003(6)
C007 0.0139(9) 0.0174(8) 0.0162(9) 0.0006(7) 0.0051(7) -0.0001(7)
C008 0.0121(8) 0.0172(8) 0.0172(9) -0.0009(7) 0.0056(7) -0.0013(7)
C009 0.0137(9) 0.0156(8) 0.0184(9) -0.0019(6) 0.0072(7) -0.0018(6)

loop_
_atom_type_symbol
_atom_type_description
_atom_type_scat_dispersion_real
_atom_type_scat_dispersion_imag
_atom_type_scat_source
C C 0.0040 0.0020 'International Tables Vol C Tables 4.2.6.8 and 6.1.1.4'
H H 0.0000 0.0000 'International Tables Vol C Tables 4.2.6.8 and 6.1.1.4'
O O 0.0130 0.0070 'International Tables Vol C Tables 4.2.6.8 and 6.1.1.4'

loop_
_geom_angle_atom_site_label_1
_geom_angle_atom_site_label_2
_geom_angle_atom_site_label_3
_geom_angle
_geom_angle_site_symmetry_3
C008 O001 H001 118(5) .
C008 O002 H002 108(3) .
C004 C003 H003 119.9 .
C007 C003 H003 119.9 .
C007 C003 C004 120.28(16) .
C003 C004 C008 119.06(15) .
C005 C004 C003 119.90(15) .
C005 C004 C008 120.99(16) .
C004 C005 H005 120.1 .
C004 C005 C006 119.84(16) .
C006 C005 H005 120.1 .
C005 C006 H006 119.7 .
C005 C006 C009 120.60(15) .
C009 C006 H006 119.7 .
C003 C007 H007 120.0 .
C003 C007 C009 120.07(17) .
C009 C007 H007 120.0 .
O001 C008 O002 123.51(15) .
O001 C008 C004 120.21(16) .
O002 C008 C004 116.26(15) .
C006 C009 C007 119.22(14) .
C006 C009 C009 120.42(19) 2_655
C007 C009 C009 120.3(2) 2_655

loop_
_geom_bond_atom_site_label_1
_geom_bond_atom_site_label_2
_geom_bond_distance
_geom_bond_site_symmetry_2
O001 C008 1.249(2) .
O001 H001 0.98(8) .
O002 C008 1.289(2) .
O002 H002 0.88(5) .
C003 H003 0.9500 .
C003 C004 1.395(3) .
C003 C007 1.387(2) .
C004 C005 1.389(2) .
C004 C008 1.482(2) .
C005 H005 0.9500 .
C005 C006 1.391(2) .
C006 H006 0.9500 .
C006 C009 1.394(3) .
C007 H007 0.9500 .
C007 C009 1.401(2) .
C009 C009 1.484(3) 2_655

loop_
_geom_torsion_atom_site_label_1
_geom_torsion_atom_site_label_2
_geom_torsion_atom_site_label_3
_geom_torsion_atom_site_label_4
_geom_torsion
_geom_torsion_site_symmetry_4
C003 C004 C005 C006 -1.8(2) .
C003 C004 C008 O001 -4.6(2) .
C003 C004 C008 O002 174.13(15) .
C003 C007 C009 C006 -1.5(3) .
C003 C007 C009 C009 175.52(12) 2_655
C004 C003 C007 C009 -1.4(3) .
C004 C005 C006 C009 -1.1(3) .
C005 C004 C008 O001 177.86(16) .
C005 C004 C008 O002 -3.4(2) .
C005 C006 C009 C007 2.7(2) .
C005 C006 C009 C009 -174.28(13) 2_655
C007 C003 C004 C005 3.0(2) .
C007 C003 C004 C008 -174.48(15) .
C008 C004 C005 C006 175.66(15) .

loop_
_twin_individual_id
_twin_individual_mass_fraction_refined
1 0.417(3)
2 0.583(3)
